data_2227232
loop_
_publ_author_name
'Gaware, Rawindra'
'Czollner, Laszlo'
'Jordis, Ulrich'
'Mereiter, Kurt'

_publ_section_title
;
 (+)-Methyl
 3\b-acetoxy-13-carboxy-19-hydroxy-11-oxo-<i>C</i>-norolean-18-en-30-oate
 \g-lactone
;
_journal_coeditor_code BT5349
_journal_issue 10
_journal_name_full 'Acta Crystallographica Section E'
_journal_page_first o2597
_journal_page_last o2598
_journal_paper_doi 10.1107/S1600536810036901
_journal_volume 66
_journal_year 2010
_chemical_formula_iupac 'C33 H46 O7'
_chemical_formula_moiety 'C33 H46 O7'
_chemical_formula_sum 'C33 H46 O7'
_chemical_formula_weight 554.70
_chemical_melting_point 565
_chemical_name_systematic
;
(+)-Methyl
3\b-acetoxy-13-carboxy-19-hydroxy-11-oxo-<i>C</i>-norolean-18-en-30-oate
\g-lactone
;
_space_group_IT_number 19
_symmetry_cell_setting orthorhombic
_symmetry_space_group_name_Hall 'P 2ac 2ab'
_symmetry_space_group_name_H-M 'P 21 21 21'
_atom_sites_solution_hydrogens geom
_atom_sites_solution_primary direct
_atom_sites_solution_secondary difmap
_audit_creation_method SHELXL-97
_cell_angle_alpha 90.00
_cell_angle_beta 90.00
_cell_angle_gamma 90.00
_cell_formula_units_Z 4
_cell_length_a 7.6310(4)
_cell_length_b 16.7922(9)
_cell_length_c 22.3822(13)
_cell_measurement_reflns_used 9893
_cell_measurement_temperature 100(2)
_cell_measurement_theta_max 30.52
_cell_measurement_theta_min 2.59
_cell_volume 2868.1(3)
_computing_cell_refinement 'SAINT (Bruker, 2008)'
_computing_data_collection 'APEX2 (Bruker, 2008)'
_computing_data_reduction 'SAINT, SADABS and XPREP (Bruker, 2008)'
_computing_molecular_graphics
;
SHELXTL (Sheldrick, 2008) and Mercury (Macrae <i>et al.</i>,
2006)
;
_computing_publication_material
;
PLATON (Spek, 2009) and publCIF (Westrip, 2010)
;
_computing_structure_refinement 'SHELXL97 (Sheldrick, 2008)'
_computing_structure_solution 'SHELXS97 (Sheldrick, 2008)'
_diffrn_ambient_temperature 100(2)
_diffrn_measured_fraction_theta_full 0.993
_diffrn_measured_fraction_theta_max 0.993
_diffrn_measurement_device_type 'Bruker Kappa APEXII CCD'
_diffrn_measurement_method '\f and \w scans'
_diffrn_radiation_monochromator graphite
_diffrn_radiation_source 'fine-focus sealed tube'
_diffrn_radiation_type MoK\a
_diffrn_radiation_wavelength 0.71073
_diffrn_reflns_av_R_equivalents 0.0262
_diffrn_reflns_av_sigmaI/netI 0.0123
_diffrn_reflns_limit_h_max 10
_diffrn_reflns_limit_h_min -10
_diffrn_reflns_limit_k_max 22
_diffrn_reflns_limit_k_min -23
_diffrn_reflns_limit_l_max 31
_diffrn_reflns_limit_l_min -30
_diffrn_reflns_number 41398
_diffrn_reflns_theta_full 30.00
_diffrn_reflns_theta_max 30.00
_diffrn_reflns_theta_min 2.93
_diffrn_standards_number 0
_exptl_absorpt_coefficient_mu 0.089
_exptl_absorpt_correction_T_max 0.97
_exptl_absorpt_correction_T_min 0.88
_exptl_absorpt_correction_type multi-scan
_exptl_absorpt_process_details '(SADABS; Bruker, 2008)'
_exptl_crystal_colour colourless
_exptl_crystal_density_diffrn 1.285
_exptl_crystal_density_method 'not measured'
_exptl_crystal_description prism
_exptl_crystal_F_000 1200
_exptl_crystal_size_max 0.56
_exptl_crystal_size_mid 0.44
_exptl_crystal_size_min 0.32
_refine_diff_density_max 0.342
_refine_diff_density_min -0.189
_refine_ls_extinction_method none
_refine_ls_goodness_of_fit_ref 1.052
_refine_ls_hydrogen_treatment constr
_refine_ls_matrix_type full
_refine_ls_number_parameters 370
_refine_ls_number_reflns 4654
_refine_ls_number_restraints 0
_refine_ls_restrained_S_all 1.052
_refine_ls_R_factor_all 0.0303
_refine_ls_R_factor_gt 0.0296
_refine_ls_shift/su_max 0.000
_refine_ls_shift/su_mean 0.000
_refine_ls_structure_factor_coef Fsqd
_refine_ls_weighting_details 'calc w=1/[\s^2^(Fo^2^)+(0.0571P)^2^+0.3708P] where P=(Fo^2^+2Fc^2^)/3'
_refine_ls_weighting_scheme calc
_refine_ls_wR_factor_gt 0.0795
_refine_ls_wR_factor_ref 0.0804
_reflns_number_gt 4540
_reflns_number_total 4654
_reflns_threshold_expression I>2\s(I)
_cod_data_source_file bt5349.cif
_cod_data_source_block I
_cod_database_code 2227232
_cod_database_fobs_code 2227232

loop_
_symmetry_equiv_pos_as_xyz
'x, y, z'
'-x+1/2, -y, z+1/2'
'-x, y+1/2, -z+1/2'
'x+1/2, -y+1/2, -z'

loop_
_atom_site_type_symbol
_atom_site_label
_atom_site_fract_x
_atom_site_fract_y
_atom_site_fract_z
_atom_site_U_iso_or_equiv
_atom_site_adp_type
_atom_site_calc_flag
_atom_site_refinement_flags
_atom_site_occupancy
_atom_site_disorder_assembly
_atom_site_disorder_group
O O1 0.58647(12) 0.36304(5) 0.59280(3) 0.01542(16) Uani d . 1 . .
O O2 0.21014(12) 0.38578(6) 0.30563(4) 0.02061(18) Uani d . 1 . .
O O3 0.07765(16) 0.16391(6) 0.05217(4) 0.0278(2) Uani d . 1 . .
O O4 0.02940(13) 0.20027(5) 0.14712(4) 0.02104(18) Uani d . 1 . .
O O5 0.49099(13) 0.23786(5) 0.60940(4) 0.02102(18) Uani d . 1 . .
O O6 0.51640(14) 0.21478(5) 0.28433(4) 0.02095(19) Uani d . 1 . .
O O7 0.38773(12) 0.22126(5) 0.19472(4) 0.01530(16) Uani d . 1 . .
C C1 0.38579(15) 0.34494(7) 0.43805(5) 0.01347(19) Uani d . 1 . .
H H1A 0.2624 0.3473 0.4245 0.016 Uiso calc R 1 . .
H H1B 0.4337 0.2923 0.4267 0.016 Uiso calc R 1 . .
C C2 0.39189(15) 0.35369(7) 0.50625(5) 0.0144(2) Uani d . 1 . .
H H2A 0.3375 0.4049 0.5180 0.017 Uiso calc R 1 . .
H H2B 0.3242 0.3100 0.5250 0.017 Uiso calc R 1 . .
C C3 0.57997(15) 0.35113(7) 0.52821(5) 0.01303(19) Uani d . 1 . .
H H3 0.6294 0.2974 0.5190 0.016 Uiso calc R 1 . .
C C4 0.70187(15) 0.41476(6) 0.50091(5) 0.01278(19) Uani d . 1 . .
C C5 0.68261(15) 0.40901(6) 0.43176(5) 0.01175(19) Uani d . 1 . .
H H5 0.7267 0.3546 0.4217 0.014 Uiso calc R 1 . .
C C6 0.80504(16) 0.46575(7) 0.39755(5) 0.0160(2) Uani d . 1 . .
H H6A 0.9228 0.4647 0.4161 0.019 Uiso calc R 1 . .
H H6B 0.7594 0.5208 0.4005 0.019 Uiso calc R 1 . .
C C7 0.82026(15) 0.44215(7) 0.33124(5) 0.0155(2) Uani d . 1 . .
H H7A 0.8955 0.4812 0.3103 0.019 Uiso calc R 1 . .
H H7B 0.8769 0.3893 0.3282 0.019 Uiso calc R 1 . .
C C8 0.64014(15) 0.43912(6) 0.30072(5) 0.01179(18) Uani d . 1 . .
C C9 0.51682(14) 0.38750(6) 0.34039(4) 0.01017(18) Uani d . 1 . .
H H9 0.5757 0.3343 0.3420 0.012 Uiso calc R 1 . .
C C10 0.49178(14) 0.41083(6) 0.40651(5) 0.01149(18) Uani d . 1 . .
C C11 0.36470(15) 0.37522(6) 0.29852(5) 0.01211(19) Uani d . 1 . .
C C12 0.46147(16) 0.25521(6) 0.24456(5) 0.0144(2) Uani d . 1 . .
C C13 0.45088(15) 0.34696(6) 0.23907(5) 0.01111(18) Uani d . 1 . .
C C14 0.63502(14) 0.39140(6) 0.23874(5) 0.01162(18) Uani d . 1 . .
C C15 0.64754(15) 0.44362(7) 0.18159(5) 0.0145(2) Uani d . 1 . .
H H15A 0.7407 0.4837 0.1881 0.017 Uiso calc R 1 . .
H H15B 0.6864 0.4090 0.1483 0.017 Uiso calc R 1 . .
C C16 0.48210(16) 0.48775(7) 0.16123(5) 0.0156(2) Uani d . 1 . .
H H16A 0.5100 0.5191 0.1250 0.019 Uiso calc R 1 . .
H H16B 0.4464 0.5256 0.1929 0.019 Uiso calc R 1 . .
C C17 0.32639(15) 0.43173(6) 0.14723(5) 0.01265(19) Uani d . 1 . .
C C18 0.35306(14) 0.35531(6) 0.18125(5) 0.01168(19) Uani d . 1 . .
C C19 0.32842(15) 0.28331(6) 0.15797(5) 0.01295(19) Uani d . 1 . .
C C20 0.27038(16) 0.26123(7) 0.09642(5) 0.0144(2) Uani d . 1 . .
C C21 0.20702(17) 0.33903(7) 0.06549(5) 0.0171(2) Uani d . 1 . .
H H21A 0.2051 0.3309 0.0217 0.021 Uiso calc R 1 . .
H H21B 0.0859 0.3510 0.0786 0.021 Uiso calc R 1 . .
C C22 0.32516(17) 0.41004(7) 0.08013(5) 0.0157(2) Uani d . 1 . .
H H22A 0.2851 0.4568 0.0569 0.019 Uiso calc R 1 . .
H H22B 0.4463 0.3976 0.0674 0.019 Uiso calc R 1 . .
C C23 0.89158(16) 0.39174(7) 0.51797(5) 0.0168(2) Uani d . 1 . .
H H23A 0.8966 0.3786 0.5606 0.025 Uiso calc R 1 . .
H H23B 0.9701 0.4366 0.5097 0.025 Uiso calc R 1 . .
H H23C 0.9283 0.3454 0.4944 0.025 Uiso calc R 1 . .
C C24 0.66240(17) 0.49816(7) 0.52613(5) 0.0168(2) Uani d . 1 . .
H H24A 0.6884 0.4991 0.5690 0.025 Uiso calc R 1 . .
H H24B 0.5384 0.5108 0.5198 0.025 Uiso calc R 1 . .
H H24C 0.7353 0.5377 0.5056 0.025 Uiso calc R 1 . .
C C25 0.39079(17) 0.48996(7) 0.41380(5) 0.0171(2) Uani d . 1 . .
H H25A 0.3027 0.4945 0.3821 0.026 Uiso calc R 1 . .
H H25B 0.4729 0.5347 0.4110 0.026 Uiso calc R 1 . .
H H25C 0.3327 0.4909 0.4528 0.026 Uiso calc R 1 . .
C C26 0.57387(17) 0.52513(6) 0.29370(5) 0.0169(2) Uani d . 1 . .
H H26A 0.5942 0.5545 0.3309 0.025 Uiso calc R 1 . .
H H26B 0.4482 0.5246 0.2848 0.025 Uiso calc R 1 . .
H H26C 0.6370 0.5511 0.2610 0.025 Uiso calc R 1 . .
C C27 0.78590(16) 0.33104(7) 0.23470(5) 0.0165(2) Uani d . 1 . .
H H27A 0.7713 0.2983 0.1988 0.025 Uiso calc R 1 . .
H H27B 0.7849 0.2968 0.2702 0.025 Uiso calc R 1 . .
H H27C 0.8978 0.3596 0.2326 0.025 Uiso calc R 1 . .
C C28 0.15441(17) 0.47305(7) 0.16436(6) 0.0181(2) Uani d . 1 . .
H H28A 0.1514 0.4816 0.2077 0.027 Uiso calc R 1 . .
H H28B 0.0552 0.4395 0.1525 0.027 Uiso calc R 1 . .
H H28C 0.1467 0.5245 0.1438 0.027 Uiso calc R 1 . .
C C29 0.11726(16) 0.20249(7) 0.09537(5) 0.0166(2) Uani d . 1 . .
C C30 0.42425(19) 0.22355(8) 0.06203(6) 0.0219(2) Uani d . 1 . .
H H30A 0.4667 0.1767 0.0838 0.033 Uiso calc R 1 . .
H H30B 0.5193 0.2625 0.0583 0.033 Uiso calc R 1 . .
H H30C 0.3847 0.2075 0.0222 0.033 Uiso calc R 1 . .
C C31 0.54224(16) 0.30102(7) 0.62791(5) 0.0152(2) Uani d . 1 . .
C C32 0.5655(2) 0.32204(8) 0.69276(5) 0.0236(3) Uani d . 1 . .
H H32A 0.5682 0.2732 0.7167 0.035 Uiso calc R 1 . .
H H32B 0.4675 0.3555 0.7059 0.035 Uiso calc R 1 . .
H H32C 0.6758 0.3511 0.6980 0.035 Uiso calc R 1 . .
C C33 -0.11701(18) 0.14577(8) 0.14807(7) 0.0252(3) Uani d . 1 . .
H H33A -0.1760 0.1490 0.1869 0.038 Uiso calc R 1 . .
H H33B -0.0746 0.0914 0.1416 0.038 Uiso calc R 1 . .
H H33C -0.1998 0.1600 0.1163 0.038 Uiso calc R 1 . .

loop_
_atom_site_aniso_label
_atom_site_aniso_U_11
_atom_site_aniso_U_22
_atom_site_aniso_U_33
_atom_site_aniso_U_12
_atom_site_aniso_U_13
_atom_site_aniso_U_23
O1 0.0208(4) 0.0152(3) 0.0103(3) -0.0016(3) -0.0006(3) -0.0002(3)
O2 0.0112(4) 0.0337(5) 0.0169(4) 0.0005(4) 0.0006(3) 0.0015(4)
O3 0.0385(6) 0.0258(5) 0.0192(4) -0.0091(5) -0.0060(4) -0.0045(3)
O4 0.0193(4) 0.0213(4) 0.0225(4) -0.0068(4) 0.0010(4) -0.0053(3)
O5 0.0262(5) 0.0170(4) 0.0199(4) -0.0032(4) -0.0017(4) 0.0010(3)
O6 0.0302(5) 0.0131(4) 0.0195(4) -0.0009(4) -0.0085(4) 0.0036(3)
O7 0.0206(4) 0.0104(3) 0.0149(3) 0.0002(3) -0.0048(3) 0.0009(3)
C1 0.0123(4) 0.0160(5) 0.0121(4) -0.0032(4) 0.0002(4) 0.0012(4)
C2 0.0129(5) 0.0186(5) 0.0118(4) -0.0017(4) 0.0004(4) 0.0005(4)
C3 0.0150(5) 0.0141(4) 0.0100(4) -0.0010(4) -0.0005(4) -0.0011(4)
C4 0.0131(4) 0.0135(4) 0.0117(4) -0.0007(4) -0.0003(4) -0.0024(4)
C5 0.0106(4) 0.0136(4) 0.0111(4) -0.0010(4) -0.0003(4) -0.0015(3)
C6 0.0156(5) 0.0194(5) 0.0131(5) -0.0073(4) 0.0004(4) -0.0013(4)
C7 0.0117(4) 0.0210(5) 0.0137(4) -0.0047(4) 0.0007(4) -0.0005(4)
C8 0.0115(4) 0.0116(4) 0.0122(4) -0.0015(4) 0.0016(4) -0.0008(3)
C9 0.0094(4) 0.0107(4) 0.0105(4) -0.0008(4) 0.0005(3) 0.0003(3)
C10 0.0108(4) 0.0126(4) 0.0110(4) 0.0000(4) 0.0006(4) -0.0003(4)
C11 0.0119(4) 0.0129(4) 0.0116(4) -0.0014(4) 0.0002(4) 0.0020(3)
C12 0.0163(5) 0.0116(4) 0.0154(5) -0.0012(4) -0.0020(4) 0.0004(4)
C13 0.0122(4) 0.0101(4) 0.0110(4) -0.0009(4) -0.0010(4) 0.0015(3)
C14 0.0100(4) 0.0128(4) 0.0121(4) -0.0005(4) 0.0008(4) 0.0002(3)
C15 0.0142(5) 0.0162(5) 0.0133(4) -0.0020(4) 0.0018(4) 0.0023(4)
C16 0.0176(5) 0.0133(4) 0.0160(5) -0.0027(4) -0.0023(4) 0.0038(4)
C17 0.0130(4) 0.0124(4) 0.0126(4) 0.0005(4) -0.0005(4) 0.0028(3)
C18 0.0111(4) 0.0126(4) 0.0113(4) 0.0000(4) 0.0001(4) 0.0017(3)
C19 0.0142(5) 0.0124(4) 0.0122(4) 0.0004(4) -0.0013(4) 0.0020(3)
C20 0.0165(5) 0.0143(4) 0.0123(4) 0.0001(4) -0.0011(4) -0.0006(4)
C21 0.0215(5) 0.0161(5) 0.0138(4) -0.0008(4) -0.0046(4) 0.0021(4)
C22 0.0194(5) 0.0156(5) 0.0120(4) -0.0010(4) -0.0011(4) 0.0032(4)
C23 0.0138(5) 0.0213(5) 0.0153(5) 0.0000(4) -0.0023(4) -0.0027(4)
C24 0.0218(5) 0.0138(5) 0.0149(4) -0.0021(4) 0.0002(4) -0.0037(4)
C25 0.0190(5) 0.0161(5) 0.0162(5) 0.0052(4) 0.0020(4) 0.0001(4)
C26 0.0235(6) 0.0110(4) 0.0162(5) 0.0004(4) 0.0024(4) 0.0007(4)
C27 0.0136(5) 0.0188(5) 0.0171(5) 0.0047(4) 0.0013(4) -0.0020(4)
C28 0.0169(5) 0.0171(5) 0.0202(5) 0.0051(4) 0.0010(4) 0.0026(4)
C29 0.0194(5) 0.0136(4) 0.0169(5) 0.0005(4) -0.0046(4) 0.0005(4)
C30 0.0234(6) 0.0229(6) 0.0194(5) 0.0027(5) 0.0034(5) -0.0034(4)
C31 0.0146(5) 0.0167(5) 0.0144(5) 0.0019(4) -0.0008(4) 0.0022(4)
C32 0.0364(7) 0.0214(5) 0.0130(5) -0.0019(5) -0.0025(5) 0.0018(4)
C33 0.0185(5) 0.0212(5) 0.0359(7) -0.0065(5) -0.0001(5) -0.0029(5)

loop_
_atom_type_symbol
_atom_type_description
_atom_type_scat_dispersion_real
_atom_type_scat_dispersion_imag
_atom_type_scat_source
C C 0.0033 0.0016 'International Tables Vol C Tables 4.2.6.8 and 6.1.1.4'
H H 0.0000 0.0000 'International Tables Vol C Tables 4.2.6.8 and 6.1.1.4'
O O 0.0106 0.0060 'International Tables Vol C Tables 4.2.6.8 and 6.1.1.4'

loop_
_geom_angle_atom_site_label_1
_geom_angle_atom_site_label_2
_geom_angle_atom_site_label_3
_geom_angle_site_symmetry_1
_geom_angle_site_symmetry_3
_geom_angle
_geom_angle_publ_flag
C31 O1 C3 . . 117.58(9) ?
C29 O4 C33 . . 114.68(10) ?
C12 O7 C19 . . 107.47(8) ?
C2 C1 C10 . . 111.77(9) ?
C2 C1 H1A . . 109.3 ?
C10 C1 H1A . . 109.3 ?
C2 C1 H1B . . 109.3 ?
C10 C1 H1B . . 109.3 ?
H1A C1 H1B . . 107.9 ?
C3 C2 C1 . . 110.38(9) ?
C3 C2 H2A . . 109.6 ?
C1 C2 H2A . . 109.6 ?
C3 C2 H2B . . 109.6 ?
C1 C2 H2B . . 109.6 ?
H2A C2 H2B . . 108.1 ?
O1 C3 C2 . . 110.42(9) ?
O1 C3 C4 . . 106.08(8) ?
C2 C3 C4 . . 114.98(9) ?
O1 C3 H3 . . 108.4 ?
C2 C3 H3 . . 108.4 ?
C4 C3 H3 . . 108.4 ?
C24 C4 C3 . . 111.51(9) ?
C24 C4 C23 . . 108.66(9) ?
C3 C4 C23 . . 107.07(9) ?
C24 C4 C5 . . 113.72(9) ?
C3 C4 C5 . . 107.09(9) ?
C23 C4 C5 . . 108.56(9) ?
C6 C5 C4 . . 113.51(9) ?
C6 C5 C10 . . 111.95(9) ?
C4 C5 C10 . . 116.50(9) ?
C6 C5 H5 . . 104.4 ?
C4 C5 H5 . . 104.4 ?
C10 C5 H5 . . 104.4 ?
C5 C6 C7 . . 111.47(9) ?
C5 C6 H6A . . 109.3 ?
C7 C6 H6A . . 109.3 ?
C5 C6 H6B . . 109.3 ?
C7 C6 H6B . . 109.3 ?
H6A C6 H6B . . 108.0 ?
C8 C7 C6 . . 111.68(9) ?
C8 C7 H7A . . 109.3 ?
C6 C7 H7A . . 109.3 ?
C8 C7 H7B . . 109.3 ?
C6 C7 H7B . . 109.3 ?
H7A C7 H7B . . 107.9 ?
C7 C8 C26 . . 107.97(9) ?
C7 C8 C9 . . 107.80(8) ?
C26 C8 C9 . . 112.47(9) ?
C7 C8 C14 . . 115.05(9) ?
C26 C8 C14 . . 111.90(9) ?
C9 C8 C14 . . 101.56(8) ?
C11 C9 C10 . . 122.43(9) ?
C11 C9 C8 . . 100.79(8) ?
C10 C9 C8 . . 118.71(9) ?
C11 C9 H9 . . 104.3 ?
C10 C9 H9 . . 104.3 ?
C8 C9 H9 . . 104.3 ?
C1 C10 C9 . . 108.78(8) ?
C1 C10 C25 . . 107.90(9) ?
C9 C10 C25 . . 112.43(9) ?
C1 C10 C5 . . 108.02(8) ?
C9 C10 C5 . . 103.10(8) ?
C25 C10 C5 . . 116.33(9) ?
O2 C11 C9 . . 130.77(10) ?
O2 C11 C13 . . 124.86(10) ?
C9 C11 C13 . . 104.34(9) ?
O6 C12 O7 . . 120.85(10) ?
O6 C12 C13 . . 130.00(10) ?
O7 C12 C13 . . 109.11(9) ?
C18 C13 C12 . . 100.80(9) ?
C18 C13 C11 . . 119.87(9) ?
C12 C13 C11 . . 104.91(8) ?
C18 C13 C14 . . 113.05(8) ?
C12 C13 C14 . . 114.91(9) ?
C11 C13 C14 . . 103.52(8) ?
C27 C14 C15 . . 106.12(9) ?
C27 C14 C13 . . 110.65(9) ?
C15 C14 C13 . . 108.83(8) ?
C27 C14 C8 . . 111.26(9) ?
C15 C14 C8 . . 115.40(9) ?
C13 C14 C8 . . 104.60(8) ?
C16 C15 C14 . . 117.84(9) ?
C16 C15 H15A . . 107.8 ?
C14 C15 H15A . . 107.8 ?
C16 C15 H15B . . 107.8 ?
C14 C15 H15B . . 107.8 ?
H15A C15 H15B . . 107.2 ?
C15 C16 C17 . . 113.49(9) ?
C15 C16 H16A . . 108.9 ?
C17 C16 H16A . . 108.9 ?
C15 C16 H16B . . 108.9 ?
C17 C16 H16B . . 108.9 ?
H16A C16 H16B . . 107.7 ?
C18 C17 C28 . . 112.02(9) ?
C18 C17 C22 . . 106.94(8) ?
C28 C17 C22 . . 110.15(9) ?
C18 C17 C16 . . 108.17(9) ?
C28 C17 C16 . . 109.36(9) ?
C22 C17 C16 . . 110.15(9) ?
C19 C18 C13 . . 108.86(9) ?
C19 C18 C17 . . 123.89(9) ?
C13 C18 C17 . . 125.65(9) ?
C18 C19 O7 . . 113.59(9) ?
C18 C19 C20 . . 128.96(10) ?
O7 C19 C20 . . 116.88(9) ?
C19 C20 C29 . . 113.62(9) ?
C19 C20 C30 . . 109.68(10) ?
C29 C20 C30 . . 108.05(10) ?
C19 C20 C21 . . 107.11(9) ?
C29 C20 C21 . . 107.30(9) ?
C30 C20 C21 . . 111.08(10) ?
C22 C21 C20 . . 112.09(10) ?
C22 C21 H21A . . 109.2 ?
C20 C21 H21A . . 109.2 ?
C22 C21 H21B . . 109.2 ?
C20 C21 H21B . . 109.2 ?
H21A C21 H21B . . 107.9 ?
C21 C22 C17 . . 113.28(9) ?
C21 C22 H22A . . 108.9 ?
C17 C22 H22A . . 108.9 ?
C21 C22 H22B . . 108.9 ?
C17 C22 H22B . . 108.9 ?
H22A C22 H22B . . 107.7 ?
C4 C23 H23A . . 109.5 ?
C4 C23 H23B . . 109.5 ?
H23A C23 H23B . . 109.5 ?
C4 C23 H23C . . 109.5 ?
H23A C23 H23C . . 109.5 ?
H23B C23 H23C . . 109.5 ?
C4 C24 H24A . . 109.5 ?
C4 C24 H24B . . 109.5 ?
H24A C24 H24B . . 109.5 ?
C4 C24 H24C . . 109.5 ?
H24A C24 H24C . . 109.5 ?
H24B C24 H24C . . 109.5 ?
C10 C25 H25A . . 109.5 ?
C10 C25 H25B . . 109.5 ?
H25A C25 H25B . . 109.5 ?
C10 C25 H25C . . 109.5 ?
H25A C25 H25C . . 109.5 ?
H25B C25 H25C . . 109.5 ?
C8 C26 H26A . . 109.5 ?
C8 C26 H26B . . 109.5 ?
H26A C26 H26B . . 109.5 ?
C8 C26 H26C . . 109.5 ?
H26A C26 H26C . . 109.5 ?
H26B C26 H26C . . 109.5 ?
C14 C27 H27A . . 109.5 ?
C14 C27 H27B . . 109.5 ?
H27A C27 H27B . . 109.5 ?
C14 C27 H27C . . 109.5 ?
H27A C27 H27C . . 109.5 ?
H27B C27 H27C . . 109.5 ?
C17 C28 H28A . . 109.5 ?
C17 C28 H28B . . 109.5 ?
H28A C28 H28B . . 109.5 ?
C17 C28 H28C . . 109.5 ?
H28A C28 H28C . . 109.5 ?
H28B C28 H28C . . 109.5 ?
O3 C29 O4 . . 123.70(12) ?
O3 C29 C20 . . 123.50(11) ?
O4 C29 C20 . . 112.78(9) ?
C20 C30 H30A . . 109.5 ?
C20 C30 H30B . . 109.5 ?
H30A C30 H30B . . 109.5 ?
C20 C30 H30C . . 109.5 ?
H30A C30 H30C . . 109.5 ?
H30B C30 H30C . . 109.5 ?
O5 C31 O1 . . 124.17(10) ?
O5 C31 C32 . . 125.24(11) ?
O1 C31 C32 . . 110.60(10) ?
C31 C32 H32A . . 109.5 ?
C31 C32 H32B . . 109.5 ?
H32A C32 H32B . . 109.5 ?
C31 C32 H32C . . 109.5 ?
H32A C32 H32C . . 109.5 ?
H32B C32 H32C . . 109.5 ?
O4 C33 H33A . . 109.5 ?
O4 C33 H33B . . 109.5 ?
H33A C33 H33B . . 109.5 ?
O4 C33 H33C . . 109.5 ?
H33A C33 H33C . . 109.5 ?
H33B C33 H33C . . 109.5 ?

loop_
_geom_bond_atom_site_label_1
_geom_bond_atom_site_label_2
_geom_bond_site_symmetry_2
_geom_bond_distance
_geom_bond_publ_flag
O1 C31 . 1.3475(13) ?
O1 C3 . 1.4603(12) ?
O2 C11 . 1.2033(15) ?
O3 C29 . 1.2025(15) ?
O4 C29 . 1.3389(15) ?
O4 C33 . 1.4444(15) ?
O5 C31 . 1.2039(15) ?
O6 C12 . 1.1953(14) ?
O7 C12 . 1.3735(13) ?
O7 C19 . 1.4024(13) ?
C1 C2 . 1.5342(15) ?
C1 C10 . 1.5416(15) ?
C1 H1A . 0.9900 ?
C1 H1B . 0.9900 ?
C2 C3 . 1.5177(16) ?
C2 H2A . 0.9900 ?
C2 H2B . 0.9900 ?
C3 C4 . 1.5428(16) ?
C3 H3 . 1.0000 ?
C4 C24 . 1.5397(15) ?
C4 C23 . 1.5463(16) ?
C4 C5 . 1.5575(14) ?
C5 C6 . 1.5385(15) ?
C5 C10 . 1.5624(15) ?
C5 H5 . 1.0000 ?
C6 C7 . 1.5407(15) ?
C6 H6A . 0.9900 ?
C6 H6B . 0.9900 ?
C7 C8 . 1.5356(16) ?
C7 H7A . 0.9900 ?
C7 H7B . 0.9900 ?
C8 C26 . 1.5382(15) ?
C8 C9 . 1.5573(14) ?
C8 C14 . 1.6026(15) ?
C9 C11 . 1.5061(15) ?
C9 C10 . 1.5429(14) ?
C9 H9 . 1.0000 ?
C10 C25 . 1.5448(15) ?
C11 C13 . 1.5582(15) ?
C12 C13 . 1.5478(15) ?
C13 C18 . 1.5006(14) ?
C13 C14 . 1.5910(15) ?
C14 C27 . 1.5366(15) ?
C14 C15 . 1.5538(15) ?
C15 C16 . 1.5332(16) ?
C15 H15A . 0.9900 ?
C15 H15B . 0.9900 ?
C16 C17 . 1.5476(16) ?
C16 H16A . 0.9900 ?
C16 H16B . 0.9900 ?
C17 C18 . 1.5059(14) ?
C17 C28 . 1.5332(16) ?
C17 C22 . 1.5455(15) ?
C18 C19 . 1.3299(15) ?
C19 C20 . 1.4939(15) ?
C20 C29 . 1.5293(17) ?
C20 C30 . 1.5400(17) ?
C20 C21 . 1.5554(16) ?
C21 C22 . 1.5304(17) ?
C21 H21A . 0.9900 ?
C21 H21B . 0.9900 ?
C22 H22A . 0.9900 ?
C22 H22B . 0.9900 ?
C23 H23A . 0.9800 ?
C23 H23B . 0.9800 ?
C23 H23C . 0.9800 ?
C24 H24A . 0.9800 ?
C24 H24B . 0.9800 ?
C24 H24C . 0.9800 ?
C25 H25A . 0.9800 ?
C25 H25B . 0.9800 ?
C25 H25C . 0.9800 ?
C26 H26A . 0.9800 ?
C26 H26B . 0.9800 ?
C26 H26C . 0.9800 ?
C27 H27A . 0.9800 ?
C27 H27B . 0.9800 ?
C27 H27C . 0.9800 ?
C28 H28A . 0.9800 ?
C28 H28B . 0.9800 ?
C28 H28C . 0.9800 ?
C30 H30A . 0.9800 ?
C30 H30B . 0.9800 ?
C30 H30C . 0.9800 ?
C31 C32 . 1.5044(16) ?
C32 H32A . 0.9800 ?
C32 H32B . 0.9800 ?
C32 H32C . 0.9800 ?
C33 H33A . 0.9800 ?
C33 H33B . 0.9800 ?
C33 H33C . 0.9800 ?

loop_
_geom_hbond_atom_site_label_D
_geom_hbond_atom_site_label_H
_geom_hbond_atom_site_label_A
_geom_hbond_site_symmetry_A
_geom_hbond_distance_DH
_geom_hbond_distance_HA
_geom_hbond_distance_DA
_geom_hbond_angle_DHA
C2 H2B O5 . 0.99 2.58 3.1121(14) 113.6
C9 H9 O6 . 1.00 2.43 3.1601(13) 129.4
C23 H23A O1 . 0.98 2.49 2.9084(15) 105.6
C25 H25A O2 . 0.98 2.60 3.2898(16) 127.4
C27 H27B O6 . 0.98 2.49 3.0454(16) 115.8
C1 H1A O5 4_456 0.99 2.63 3.4839(15) 144.7
C5 H5 O5 4_556 1.00 2.64 3.5313(14) 148.7
C7 H7B O2 1_655 0.99 2.59 3.1743(15) 117.5
C7 H7B O5 4_556 0.99 2.70 3.5497(15) 144.6

loop_
_geom_torsion_atom_site_label_1
_geom_torsion_atom_site_label_2
_geom_torsion_atom_site_label_3
_geom_torsion_atom_site_label_4
_geom_torsion_site_symmetry_1
_geom_torsion_site_symmetry_2
_geom_torsion_site_symmetry_3
_geom_torsion_site_symmetry_4
_geom_torsion
_geom_torsion_publ_flag
C10 C1 C2 C3 . . . . -58.36(12) ?
C31 O1 C3 C2 . . . . 76.94(12) ?
C31 O1 C3 C4 . . . . -157.87(9) ?
C1 C2 C3 O1 . . . . 177.46(9) ?
C1 C2 C3 C4 . . . . 57.50(12) ?
O1 C3 C4 C24 . . . . -49.35(12) ?
C2 C3 C4 C24 . . . . 72.98(12) ?
O1 C3 C4 C23 . . . . 69.39(11) ?
C2 C3 C4 C23 . . . . -168.28(9) ?
O1 C3 C4 C5 . . . . -174.34(9) ?
C2 C3 C4 C5 . . . . -52.01(12) ?
C24 C4 C5 C6 . . . . 59.79(13) ?
C3 C4 C5 C6 . . . . -176.57(9) ?
C23 C4 C5 C6 . . . . -61.28(12) ?
C24 C4 C5 C10 . . . . -72.47(12) ?
C3 C4 C5 C10 . . . . 51.18(12) ?
C23 C4 C5 C10 . . . . 166.46(9) ?
C4 C5 C6 C7 . . . . 163.94(10) ?
C10 C5 C6 C7 . . . . -61.63(12) ?
C5 C6 C7 C8 . . . . 56.45(13) ?
C6 C7 C8 C26 . . . . 71.40(11) ?
C6 C7 C8 C9 . . . . -50.35(12) ?
C6 C7 C8 C14 . . . . -162.83(9) ?
C7 C8 C9 C11 . . . . -167.72(9) ?
C26 C8 C9 C11 . . . . 73.36(10) ?
C14 C8 C9 C11 . . . . -46.42(9) ?
C7 C8 C9 C10 . . . . 55.67(12) ?
C26 C8 C9 C10 . . . . -63.26(12) ?
C14 C8 C9 C10 . . . . 176.96(9) ?
C2 C1 C10 C9 . . . . 166.68(9) ?
C2 C1 C10 C25 . . . . -71.10(11) ?
C2 C1 C10 C5 . . . . 55.43(12) ?
C11 C9 C10 C1 . . . . 60.76(12) ?
C8 C9 C10 C1 . . . . -172.31(9) ?
C11 C9 C10 C25 . . . . -58.68(13) ?
C8 C9 C10 C25 . . . . 68.25(12) ?
C11 C9 C10 C5 . . . . 175.26(9) ?
C8 C9 C10 C5 . . . . -57.82(11) ?
C6 C5 C10 C1 . . . . 172.93(9) ?
C4 C5 C10 C1 . . . . -54.10(12) ?
C6 C5 C10 C9 . . . . 57.89(11) ?
C4 C5 C10 C9 . . . . -169.14(9) ?
C6 C5 C10 C25 . . . . -65.62(11) ?
C4 C5 C10 C25 . . . . 67.34(12) ?
C10 C9 C11 O2 . . . . 5.92(19) ?
C8 C9 C11 O2 . . . . -128.53(13) ?
C10 C9 C11 C13 . . . . -176.09(9) ?
C8 C9 C11 C13 . . . . 49.45(9) ?
C19 O7 C12 O6 . . . . 177.07(12) ?
C19 O7 C12 C13 . . . . -0.79(12) ?
O6 C12 C13 C18 . . . . -174.68(13) ?
O7 C12 C13 C18 . . . . 2.92(12) ?
O6 C12 C13 C11 . . . . -49.55(17) ?
O7 C12 C13 C11 . . . . 128.06(9) ?
O6 C12 C13 C14 . . . . 63.44(17) ?
O7 C12 C13 C14 . . . . -118.96(10) ?
O2 C11 C13 C18 . . . . 19.22(17) ?
C9 C11 C13 C18 . . . . -158.92(9) ?
O2 C11 C13 C12 . . . . -92.91(14) ?
C9 C11 C13 C12 . . . . 88.95(10) ?
O2 C11 C13 C14 . . . . 146.27(12) ?
C9 C11 C13 C14 . . . . -31.87(10) ?
C18 C13 C14 C27 . . . . -106.56(10) ?
C12 C13 C14 C27 . . . . 8.41(12) ?
C11 C13 C14 C27 . . . . 122.21(9) ?
C18 C13 C14 C15 . . . . 9.68(12) ?
C12 C13 C14 C15 . . . . 124.65(10) ?
C11 C13 C14 C15 . . . . -121.55(9) ?
C18 C13 C14 C8 . . . . 133.53(9) ?
C12 C13 C14 C8 . . . . -111.49(10) ?
C11 C13 C14 C8 . . . . 2.30(10) ?
C7 C8 C14 C27 . . . . 23.18(12) ?
C26 C8 C14 C27 . . . . 146.90(10) ?
C9 C8 C14 C27 . . . . -92.92(10) ?
C7 C8 C14 C15 . . . . -97.78(11) ?
C26 C8 C14 C15 . . . . 25.93(13) ?
C9 C8 C14 C15 . . . . 146.11(9) ?
C7 C8 C14 C13 . . . . 142.69(9) ?
C26 C8 C14 C13 . . . . -93.60(10) ?
C9 C8 C14 C13 . . . . 26.58(10) ?
C27 C14 C15 C16 . . . . 158.17(10) ?
C13 C14 C15 C16 . . . . 39.06(12) ?
C8 C14 C15 C16 . . . . -78.12(12) ?
C14 C15 C16 C17 . . . . -59.65(13) ?
C15 C16 C17 C18 . . . . 23.71(13) ?
C15 C16 C17 C28 . . . . 145.97(10) ?
C15 C16 C17 C22 . . . . -92.85(11) ?
C12 C13 C18 C19 . . . . -4.12(12) ?
C11 C13 C18 C19 . . . . -118.43(11) ?
C14 C13 C18 C19 . . . . 119.06(10) ?
C12 C13 C18 C17 . . . . -170.08(10) ?
C11 C13 C18 C17 . . . . 75.61(14) ?
C14 C13 C18 C17 . . . . -46.91(14) ?
C28 C17 C18 C19 . . . . 103.47(13) ?
C22 C17 C18 C19 . . . . -17.30(15) ?
C16 C17 C18 C19 . . . . -135.92(12) ?
C28 C17 C18 C13 . . . . -92.58(13) ?
C22 C17 C18 C13 . . . . 146.65(11) ?
C16 C17 C18 C13 . . . . 28.03(14) ?
C13 C18 C19 O7 . . . . 4.12(14) ?
C17 C18 C19 O7 . . . . 170.38(10) ?
C13 C18 C19 C20 . . . . -166.81(11) ?
C17 C18 C19 C20 . . . . -0.55(19) ?
C12 O7 C19 C18 . . . . -2.10(14) ?
C12 O7 C19 C20 . . . . 170.00(10) ?
C18 C19 C20 C29 . . . . -129.02(13) ?
O7 C19 C20 C29 . . . . 60.31(14) ?
C18 C19 C20 C30 . . . . 109.94(14) ?
O7 C19 C20 C30 . . . . -60.74(13) ?
C18 C19 C20 C21 . . . . -10.71(17) ?
O7 C19 C20 C21 . . . . 178.61(10) ?
C19 C20 C21 C22 . . . . 40.24(13) ?
C29 C20 C21 C22 . . . . 162.58(10) ?
C30 C20 C21 C22 . . . . -79.52(12) ?
C20 C21 C22 C17 . . . . -63.10(13) ?
C18 C17 C22 C21 . . . . 47.71(13) ?
C28 C17 C22 C21 . . . . -74.24(12) ?
C16 C17 C22 C21 . . . . 165.04(10) ?
C33 O4 C29 O3 . . . . 1.44(18) ?
C33 O4 C29 C20 . . . . 179.73(10) ?
C19 C20 C29 O3 . . . . -162.49(12) ?
C30 C20 C29 O3 . . . . -40.54(16) ?
C21 C20 C29 O3 . . . . 79.32(14) ?
C19 C20 C29 O4 . . . . 19.21(14) ?
C30 C20 C29 O4 . . . . 141.16(10) ?
C21 C20 C29 O4 . . . . -98.98(11) ?
C3 O1 C31 O5 . . . . -3.23(18) ?
C3 O1 C31 C32 . . . . 176.93(10) ?

loop_
_cod_related_entry_id
_cod_related_entry_database
_cod_related_entry_code
1 ChemSpider 26231101
